data_1503408
loop_
_publ_author_name
'Lecea, Mercedes'
'Hern\'andez-Torres, Gloria'
'Urbano, Antonio'
'Carre\~no, M Carmen'
'Colobert, Fran\,coise'

_publ_section_title
;
 Enantioselective total synthesis of the natural gamma-tocopherol
 metabolite (S)-gamma-CEHC [(S)-LLU-alpha].
;
_journal_issue 3
_journal_name_full 'Organic letters'
_journal_page_first 580
_journal_page_last 583
_journal_paper_doi 10.1021/ol9027804
_journal_volume 12
_journal_year 2010
_chemical_formula_sum 'C22 H26 O3 S'
_chemical_formula_weight 370.49
_chemical_name_systematic
; 
 ? 
;
_space_group_IT_number 19
_symmetry_cell_setting orthorhombic
_symmetry_space_group_name_Hall 'P 2ac 2ab'
_symmetry_space_group_name_H-M 'P 21 21 21'
_atom_sites_solution_hydrogens geom
_atom_sites_solution_primary direct
_atom_sites_solution_secondary difmap
_audit_creation_method SHELXL-97
_cell_angle_alpha 90.00
_cell_angle_beta 90.00
_cell_angle_gamma 90.00
_cell_formula_units_Z 4
_cell_length_a 6.9488(3)
_cell_length_b 12.9267(9)
_cell_length_c 21.5644(12)
_cell_measurement_reflns_used 9766
_cell_measurement_temperature 100(2)
_cell_measurement_theta_max 31.81
_cell_measurement_theta_min 3.08
_cell_volume 1937.02(19)
_computing_cell_refinement 'Bruker SMART'
_computing_data_collection 'Bruker SMART'
_computing_data_reduction 'Bruker SAINT'
_computing_molecular_graphics 'Bruker SHELXTL'
_computing_publication_material 'Bruker SHELXTL'
_computing_structure_refinement 'SHELXL-97 (Sheldrick, 1997)'
_computing_structure_solution 'SHELXS-97 (Sheldrick, 1990)'
_diffrn_ambient_temperature 100(2)
_diffrn_measured_fraction_theta_full 1.000
_diffrn_measured_fraction_theta_max 1.000
_diffrn_measurement_device_type 'CCD area detector'
_diffrn_measurement_method 'phi and omega scans'
_diffrn_radiation_monochromator graphite
_diffrn_radiation_source 'fine-focus sealed tube'
_diffrn_radiation_type MoK\a
_diffrn_radiation_wavelength 0.71073
_diffrn_reflns_av_R_equivalents 0.0500
_diffrn_reflns_av_sigmaI/netI 0.0167
_diffrn_reflns_limit_h_max 8
_diffrn_reflns_limit_h_min -8
_diffrn_reflns_limit_k_max 16
_diffrn_reflns_limit_k_min -16
_diffrn_reflns_limit_l_max 27
_diffrn_reflns_limit_l_min -27
_diffrn_reflns_number 98449
_diffrn_reflns_theta_full 27.11
_diffrn_reflns_theta_max 27.11
_diffrn_reflns_theta_min 1.84
_exptl_absorpt_coefficient_mu 0.186
_exptl_absorpt_correction_type multi-scan
_exptl_absorpt_process_details 'SADABS (Sheldrick, 2001)'
_exptl_crystal_colour colourless
_exptl_crystal_density_diffrn 1.270
_exptl_crystal_density_meas 0
_exptl_crystal_density_method 'not measured'
_exptl_crystal_description prismatic
_exptl_crystal_F_000 792
_exptl_crystal_size_max 0.25
_exptl_crystal_size_mid 0.20
_exptl_crystal_size_min 0.15
_refine_diff_density_max 0.847
_refine_diff_density_min -0.225
_refine_diff_density_rms 0.053
_refine_ls_abs_structure_details 'Flack H D (1983), Acta Cryst. A39, 876-881'
_refine_ls_abs_structure_Flack -0.01(7)
_refine_ls_extinction_method none
_refine_ls_goodness_of_fit_ref 1.088
_refine_ls_hydrogen_treatment mixed
_refine_ls_matrix_type full
_refine_ls_number_parameters 302
_refine_ls_number_reflns 4273
_refine_ls_number_restraints 0
_refine_ls_restrained_S_all 1.088
_refine_ls_R_factor_all 0.0401
_refine_ls_R_factor_gt 0.0385
_refine_ls_shift/su_max 0.000
_refine_ls_shift/su_mean 0.000
_refine_ls_structure_factor_coef Fsqd
_refine_ls_weighting_details 'calc w=1/[\s^2^(Fo^2^)+(0.0516P)^2^+1.1349P] where P=(Fo^2^+2Fc^2^)/3'
_refine_ls_weighting_scheme calc
_refine_ls_wR_factor_gt 0.0998
_refine_ls_wR_factor_ref 0.1013
_reflns_number_gt 4118
_reflns_number_total 4273
_reflns_threshold_expression >2sigma(I)
_cod_data_source_file ol9027804_si_002.cif
_cod_data_source_block datos_0m
_cod_depositor_comments
;
The following automatic conversions were performed:

'_symmetry_cell_setting' value 'Orthorhombic' changed to
'orthorhombic' according to
/home/saulius/struct/CIF-dictionaries/cif_core.dic dictionary named
'cif_core.dic' version 2.4.2 from 2011-04-26.

Automatic conversion script
Id: cif_fix_values 1715 2011-07-08 13:25:40Z adriana 
;
_cod_original_sg_symbol_H-M P2(1)2(1)2(1)
_cod_database_code 1503408

loop_
_symmetry_equiv_pos_as_xyz
'x, y, z'
'-x+1/2, -y, z+1/2'
'-x, y+1/2, -z+1/2'
'x+1/2, -y+1/2, -z'

loop_
_atom_site_label
_atom_site_type_symbol
_atom_site_fract_x
_atom_site_fract_y
_atom_site_fract_z
_atom_site_U_iso_or_equiv
_atom_site_adp_type
_atom_site_occupancy
_atom_site_symmetry_multiplicity
_atom_site_calc_flag
_atom_site_refinement_flags
S1 S 0.73885(7) 0.41546(3) 0.84468(2) 0.01914(12) Uani 1 1 d .
C1 C 0.6003(3) 0.31582(15) 0.88073(8) 0.0188(4) Uani 1 1 d .
C2 C 0.4035(3) 0.32690(17) 0.88241(10) 0.0264(4) Uani 1 1 d .
C3 C 0.2933(3) 0.25211(18) 0.91139(10) 0.0261(4) Uani 1 1 d .
C4 C 0.3774(3) 0.16635(16) 0.93896(9) 0.0204(4) Uani 1 1 d .
C5 C 0.5765(3) 0.15781(17) 0.93797(9) 0.0241(4) Uani 1 1 d .
C6 C 0.6891(3) 0.23250(17) 0.90851(10) 0.0234(4) Uani 1 1 d .
C7 C 0.2534(3) 0.08399(16) 0.96819(9) 0.0264(4) Uani 1 1 d .
H7A H 0.1324 0.1149 0.9824 0.040 Uiso 1 1 calc R
H7B H 0.3214 0.0536 1.0036 0.040 Uiso 1 1 calc R
H7C H 0.2259 0.0299 0.9376 0.040 Uiso 1 1 calc R
C8 C 0.7021(3) 0.37293(15) 0.76562(8) 0.0173(4) Uani 1 1 d .
C9 C 0.8021(3) 0.44044(15) 0.71632(8) 0.0191(4) Uani 1 1 d .
C10 C 1.0200(3) 0.42308(17) 0.71260(10) 0.0240(4) Uani 1 1 d .
C11 C 1.0665(3) 0.30980(18) 0.70011(10) 0.0240(4) Uani 1 1 d .
C12 C 0.9311(3) 0.26323(16) 0.65295(9) 0.0211(4) Uani 1 1 d .
C13 C 0.7637(3) 0.31460(14) 0.63516(8) 0.0184(4) Uani 1 1 d .
C14 C 0.6344(3) 0.27265(15) 0.59239(8) 0.0174(4) Uani 1 1 d .
C15 C 0.6709(3) 0.17457(16) 0.56776(9) 0.0194(4) Uani 1 1 d .
C16 C 0.8353(3) 0.12153(16) 0.58633(9) 0.0207(4) Uani 1 1 d .
C17 C 0.9661(3) 0.16637(16) 0.62717(9) 0.0218(4) Uani 1 1 d .
H17 H 1.0808 0.1303 0.6376 0.026 Uiso 1 1 calc R
C18 C 0.7510(4) 0.55490(14) 0.72358(9) 0.0256(4) Uani 1 1 d .
C19 C 0.5402(4) 0.57487(17) 0.72370(10) 0.0298(5) Uani 1 1 d .
C20 C 0.4410(5) 0.61053(19) 0.77110(13) 0.0398(6) Uani 1 1 d .
C21 C 0.4578(3) 0.33182(17) 0.57415(9) 0.0238(4) Uani 1 1 d .
H21A H 0.4332 0.3864 0.6047 0.036 Uiso 1 1 calc R
H21B H 0.3473 0.2847 0.5726 0.036 Uiso 1 1 calc R
H21C H 0.4772 0.3630 0.5332 0.036 Uiso 1 1 calc R
C22 C 0.5325(3) 0.12510(17) 0.52265(10) 0.0254(4) Uani 1 1 d .
H22A H 0.5834 0.0580 0.5094 0.038 Uiso 1 1 calc R
H22B H 0.5166 0.1701 0.4864 0.038 Uiso 1 1 calc R
H22C H 0.4076 0.1151 0.5429 0.038 Uiso 1 1 calc R
O1 O 0.9461(2) 0.39465(12) 0.85990(6) 0.0251(3) Uani 1 1 d .
O2 O 0.71724(19) 0.41192(10) 0.65779(6) 0.0207(3) Uani 1 1 d .
O3 O 0.8671(2) 0.02487(12) 0.56204(7) 0.0264(3) Uani 1 1 d .
H2 H 0.350(4) 0.381(2) 0.8665(13) 0.038(8) Uiso 1 1 d .
H3 H 0.161(5) 0.261(2) 0.9140(14) 0.042(8) Uiso 1 1 d .
H3A H 0.935(5) -0.008(2) 0.5865(15) 0.040(8) Uiso 1 1 d .
H5 H 0.645(4) 0.101(2) 0.9555(12) 0.027(6) Uiso 1 1 d .
H6 H 0.814(4) 0.233(2) 0.9080(13) 0.032(7) Uiso 1 1 d .
H8A H 0.741(4) 0.3027(19) 0.7631(11) 0.021(6) Uiso 1 1 d .
H8B H 0.574(4) 0.3762(19) 0.7606(11) 0.020(6) Uiso 1 1 d .
H10A H 1.073(4) 0.445(2) 0.7499(12) 0.023(6) Uiso 1 1 d .
H10B H 1.066(5) 0.467(2) 0.6785(14) 0.043(8) Uiso 1 1 d .
H11A H 1.065(4) 0.273(2) 0.7384(13) 0.030(7) Uiso 1 1 d .
H11B H 1.192(4) 0.303(2) 0.6850(12) 0.029(7) Uiso 1 1 d .
H18A H 0.808(4) 0.578(2) 0.7615(12) 0.028(6) Uiso 1 1 d .
H18B H 0.813(3) 0.5944(19) 0.6877(11) 0.021(6) Uiso 1 1 d .
H19 H 0.478(4) 0.554(2) 0.6891(13) 0.033(7) Uiso 1 1 d .
H20A H 0.305(4) 0.615(2) 0.7680(13) 0.030(7) Uiso 1 1 d .
H20B H 0.489(5) 0.623(3) 0.8082(16) 0.052(10) Uiso 1 1 d .

loop_
_atom_site_aniso_label
_atom_site_aniso_U_11
_atom_site_aniso_U_22
_atom_site_aniso_U_33
_atom_site_aniso_U_23
_atom_site_aniso_U_13
_atom_site_aniso_U_12
S1 0.0253(2) 0.0175(2) 0.0146(2) 0.00084(16) -0.00082(19) -0.00380(19)
C1 0.0253(10) 0.0184(9) 0.0126(8) 0.0016(7) 0.0000(7) -0.0061(7)
C2 0.0294(11) 0.0221(10) 0.0276(10) 0.0079(9) 0.0045(9) 0.0043(9)
C3 0.0190(10) 0.0302(10) 0.0293(11) 0.0051(9) 0.0057(8) 0.0011(8)
C4 0.0257(10) 0.0215(9) 0.0141(8) -0.0013(7) 0.0033(7) -0.0052(8)
C5 0.0272(11) 0.0234(10) 0.0217(9) 0.0064(8) -0.0030(8) -0.0013(9)
C6 0.0179(10) 0.0260(10) 0.0264(10) 0.0037(8) -0.0034(8) -0.0037(8)
C7 0.0337(11) 0.0256(9) 0.0199(9) 0.0015(7) 0.0021(9) -0.0089(11)
C8 0.0224(10) 0.0155(8) 0.0141(8) -0.0009(7) -0.0014(7) -0.0025(7)
C9 0.0267(10) 0.0182(9) 0.0124(8) 0.0000(7) -0.0007(7) -0.0039(7)
C10 0.0257(10) 0.0267(10) 0.0195(9) -0.0013(8) -0.0001(8) -0.0093(9)
C11 0.0204(10) 0.0314(11) 0.0203(9) -0.0023(8) -0.0014(8) 0.0002(9)
C12 0.0235(10) 0.0271(10) 0.0128(8) -0.0001(8) 0.0023(8) -0.0022(8)
C13 0.0238(9) 0.0191(8) 0.0122(7) -0.0001(6) 0.0021(7) -0.0018(8)
C14 0.0219(9) 0.0190(9) 0.0113(8) 0.0029(7) 0.0013(7) -0.0021(8)
C15 0.0235(9) 0.0219(9) 0.0129(8) 0.0008(7) 0.0011(7) -0.0029(8)
C16 0.0265(10) 0.0222(9) 0.0136(8) 0.0008(7) 0.0024(8) 0.0016(8)
C17 0.0234(9) 0.0264(10) 0.0156(8) -0.0004(8) -0.0003(7) 0.0041(8)
C18 0.0437(12) 0.0158(8) 0.0174(9) 0.0005(7) 0.0003(10) -0.0025(10)
C19 0.0477(13) 0.0173(10) 0.0243(10) 0.0019(8) 0.0001(10) 0.0062(10)
C20 0.0588(18) 0.0238(11) 0.0367(13) 0.0033(10) 0.0108(13) 0.0099(12)
C21 0.0258(10) 0.0262(10) 0.0196(9) -0.0001(8) -0.0047(8) 0.0021(9)
C22 0.0288(11) 0.0249(10) 0.0227(10) -0.0042(8) -0.0057(8) -0.0014(9)
O1 0.0253(7) 0.0267(8) 0.0232(7) 0.0027(6) -0.0026(6) -0.0081(6)
O2 0.0292(7) 0.0196(6) 0.0131(6) -0.0010(5) -0.0028(6) 0.0006(6)
O3 0.0389(9) 0.0210(7) 0.0193(7) -0.0026(6) -0.0044(7) 0.0087(7)

loop_
_atom_type_symbol
_atom_type_description
_atom_type_scat_dispersion_real
_atom_type_scat_dispersion_imag
_atom_type_scat_source
C C 0.0033 0.0016 'International Tables Vol C Tables 4.2.6.8 and 6.1.1.4'
H H 0.0000 0.0000 'International Tables Vol C Tables 4.2.6.8 and 6.1.1.4'
O O 0.0106 0.0060 'International Tables Vol C Tables 4.2.6.8 and 6.1.1.4'
S S 0.1246 0.1234 'International Tables Vol C Tables 4.2.6.8 and 6.1.1.4'

loop_
_geom_angle_atom_site_label_1
_geom_angle_atom_site_label_2
_geom_angle_atom_site_label_3
_geom_angle
O1 S1 C1 107.02(9)
O1 S1 C8 106.66(9)
C1 S1 C8 96.60(9)
C2 C1 C6 121.02(19)
C2 C1 S1 118.18(16)
C6 C1 S1 120.73(16)
C1 C2 C3 119.3(2)
C1 C2 H2 120(2)
C3 C2 H2 121(2)
C2 C3 C4 121.3(2)
C2 C3 H3 119.0(19)
C4 C3 H3 119.6(19)
C3 C4 C5 118.5(2)
C3 C4 C7 120.2(2)
C5 C4 C7 121.3(2)
C4 C5 C6 120.7(2)
C4 C5 H5 123.5(16)
C6 C5 H5 115.7(16)
C1 C6 C5 119.1(2)
C1 C6 H6 116(2)
C5 C6 H6 125(2)
C4 C7 H7A 109.5
C4 C7 H7B 109.5
H7A C7 H7B 109.5
C4 C7 H7C 109.5
H7A C7 H7C 109.5
H7B C7 H7C 109.5
C9 C8 S1 114.48(13)
C9 C8 H8A 111.9(15)
S1 C8 H8A 107.7(14)
C9 C8 H8B 109.7(16)
S1 C8 H8B 103.8(15)
H8A C8 H8B 109(2)
O2 C9 C18 104.02(15)
O2 C9 C10 108.72(15)
C18 C9 C10 112.10(18)
O2 C9 C8 105.95(15)
C18 C9 C8 111.87(16)
C10 C9 C8 113.48(17)
C11 C10 C9 111.07(17)
C11 C10 H10A 110.9(16)
C9 C10 H10A 107.8(16)
C11 C10 H10B 110.6(18)
C9 C10 H10B 106.0(19)
H10A C10 H10B 110(2)
C12 C11 C10 111.71(18)
C12 C11 H11A 111.9(16)
C10 C11 H11A 109.1(16)
C12 C11 H11B 108.0(16)
C10 C11 H11B 110.3(17)
H11A C11 H11B 106(2)
C17 C12 C13 117.69(18)
C17 C12 C11 121.26(18)
C13 C12 C11 121.02(18)
O2 C13 C12 121.98(17)
O2 C13 C14 115.76(17)
C12 C13 C14 122.25(18)
C13 C14 C15 119.10(18)
C13 C14 C21 120.12(18)
C15 C14 C21 120.77(18)
C16 C15 C14 119.11(18)
C16 C15 C22 119.99(18)
C14 C15 C22 120.89(19)
O3 C16 C15 118.10(18)
O3 C16 C17 121.01(19)
C15 C16 C17 120.87(19)
C12 C17 C16 120.90(19)
C12 C17 H17 119.6
C16 C17 H17 119.6
C19 C18 C9 113.36(18)
C19 C18 H18A 110.5(16)
C9 C18 H18A 107.0(16)
C19 C18 H18B 109.4(14)
C9 C18 H18B 107.9(14)
H18A C18 H18B 108(2)
C20 C19 C18 125.3(2)
C20 C19 H19 119.6(19)
C18 C19 H19 114.8(18)
C19 C20 H20A 119.1(17)
C19 C20 H20B 125(2)
H20A C20 H20B 116(3)
C14 C21 H21A 109.5
C14 C21 H21B 109.5
H21A C21 H21B 109.5
C14 C21 H21C 109.5
H21A C21 H21C 109.5
H21B C21 H21C 109.5
C15 C22 H22A 109.5
C15 C22 H22B 109.5
H22A C22 H22B 109.5
C15 C22 H22C 109.5
H22A C22 H22C 109.5
H22B C22 H22C 109.5
C13 O2 C9 116.41(14)
C16 O3 H3A 108(2)

loop_
_geom_bond_atom_site_label_1
_geom_bond_atom_site_label_2
_geom_bond_distance
S1 O1 1.5011(16)
S1 C1 1.786(2)
S1 C8 1.8094(19)
C1 C2 1.375(3)
C1 C6 1.378(3)
C2 C3 1.383(3)
C2 H2 0.86(3)
C3 C4 1.387(3)
C3 H3 0.93(3)
C4 C5 1.388(3)
C4 C7 1.507(3)
C5 C6 1.396(3)
C5 H5 0.96(3)
C6 H6 0.86(3)
C7 H7A 0.9800
C7 H7B 0.9800
C7 H7C 0.9800
C8 C9 1.541(3)
C8 H8A 0.95(3)
C8 H8B 0.90(3)
C9 O2 1.441(2)
C9 C18 1.530(3)
C9 C10 1.532(3)
C10 C11 1.524(3)
C10 H10A 0.93(3)
C10 H10B 0.98(3)
C11 C12 1.511(3)
C11 H11A 0.96(3)
C11 H11B 0.93(3)
C12 C17 1.391(3)
C12 C13 1.393(3)
C13 O2 1.387(2)
C13 C14 1.397(3)
C14 C15 1.398(3)
C14 C21 1.499(3)
C15 C16 1.391(3)
C15 C22 1.510(3)
C16 O3 1.373(3)
C16 C17 1.392(3)
C17 H17 0.9500
C18 C19 1.487(4)
C18 H18A 0.95(3)
C18 H18B 1.02(2)
C19 C20 1.316(4)
C19 H19 0.90(3)
C20 H20A 0.95(3)
C20 H20B 0.88(4)
C21 H21A 0.9800
C21 H21B 0.9800
C21 H21C 0.9800
C22 H22A 0.9800
C22 H22B 0.9800
C22 H22C 0.9800
O3 H3A 0.83(3)

loop_
_geom_hbond_atom_site_label_D
_geom_hbond_atom_site_label_H
_geom_hbond_atom_site_label_A
_geom_hbond_distance_DH
_geom_hbond_distance_HA
_geom_hbond_distance_DA
_geom_hbond_angle_DHA
_geom_hbond_site_symmetry_A
O3 H3A O1 0.83(3) 1.90(3) 2.712(2) 168(3) 3_746

loop_
_geom_torsion_atom_site_label_1
_geom_torsion_atom_site_label_2
_geom_torsion_atom_site_label_3
_geom_torsion_atom_site_label_4
_geom_torsion
O1 S1 C1 C2 169.35(16)
C8 S1 C1 C2 -80.94(18)
O1 S1 C1 C6 -7.78(19)
C8 S1 C1 C6 101.93(17)
C6 C1 C2 C3 -1.3(3)
S1 C1 C2 C3 -178.43(17)
C1 C2 C3 C4 0.2(3)
C2 C3 C4 C5 1.2(3)
C2 C3 C4 C7 -177.8(2)
C3 C4 C5 C6 -1.6(3)
C7 C4 C5 C6 177.35(19)
C2 C1 C6 C5 0.9(3)
S1 C1 C6 C5 177.95(16)
C4 C5 C6 C1 0.6(3)
O1 S1 C8 C9 -69.95(16)
C1 S1 C8 C9 -179.96(15)
S1 C8 C9 O2 -165.39(12)
S1 C8 C9 C18 -52.7(2)
S1 C8 C9 C10 75.39(19)
O2 C9 C10 C11 -60.9(2)
C18 C9 C10 C11 -175.38(16)
C8 C9 C10 C11 56.7(2)
C9 C10 C11 C12 41.0(2)
C10 C11 C12 C17 169.40(18)
C10 C11 C12 C13 -12.6(3)
C17 C12 C13 O2 -179.30(17)
C11 C12 C13 O2 2.6(3)
C17 C12 C13 C14 -0.9(3)
C11 C12 C13 C14 -178.97(18)
O2 C13 C14 C15 -179.65(16)
C12 C13 C14 C15 1.8(3)
O2 C13 C14 C21 -0.6(3)
C12 C13 C14 C21 -179.12(18)
C13 C14 C15 C16 -0.2(3)
C21 C14 C15 C16 -179.28(18)
C13 C14 C15 C22 178.43(18)
C21 C14 C15 C22 -0.6(3)
C14 C15 C16 O3 179.32(17)
C22 C15 C16 O3 0.7(3)
C14 C15 C16 C17 -2.3(3)
C22 C15 C16 C17 179.06(19)
C13 C12 C17 C16 -1.7(3)
C11 C12 C17 C16 176.42(19)
O3 C16 C17 C12 -178.36(18)
C15 C16 C17 C12 3.3(3)
O2 C9 C18 C19 59.4(2)
C10 C9 C18 C19 176.70(17)
C8 C9 C18 C19 -54.5(2)
C9 C18 C19 C20 114.5(3)
C12 C13 O2 C9 -23.6(2)
C14 C13 O2 C9 157.90(16)
C18 C9 O2 C13 171.47(16)
C10 C9 O2 C13 51.9(2)
C8 C9 O2 C13 -70.4(2)
